data_7033595
loop_
_publ_author_name
'Wong, Michael Y.'
'Xie, Guohua'
'Tourbillon, Clarisse'
'Sandroni, Martina'
'Cordes, David B.'
'Slawin, Alexandra M. Z.'
'Samuel, Ifor D. W.'
'Zysman-Colman, Eli'

_publ_section_title
;
 Formylated chloro-bridged iridium(iii) dimers as OLED materials: opening
 up new possibilities.
;
_journal_issue 18
_journal_name_full 'Dalton transactions (Cambridge, England : 2003)'
_journal_page_first 8419
_journal_page_last 8432
_journal_paper_doi 10.1039/c4dt03127j
_journal_volume 44
_journal_year 2015
_chemical_formula_moiety 'C52 H40 Cl2 Ir2 N4 O4'
_chemical_formula_sum 'C52 H40 Cl2 Ir2 N4 O4'
_chemical_formula_weight 1240.26
_space_group_crystal_system monoclinic
_space_group_IT_number 14
_space_group_name_Hall '-P 2ybc'
_space_group_name_H-M_alt 'P 1 21/c 1'
_symmetry_space_group_name_Hall '-P 2ybc'
_symmetry_space_group_name_H-M 'P 1 21/c 1'
_atom_sites_solution_hydrogens geom
_atom_sites_solution_primary direct
_atom_sites_solution_secondary difmap
_audit_creation_date 2014-12-11
_audit_creation_method 'by CrystalStructure 4.1'
_audit_update_record
;
2014-12-15 deposited with the CCDC.
2015-01-08 downloaded from the CCDC.
;
_cell_angle_alpha 90.0000
_cell_angle_beta 99.998(4)
_cell_angle_gamma 90.0000
_cell_formula_units_Z 4
_cell_length_a 11.0995(19)
_cell_length_b 20.038(3)
_cell_length_c 29.679(5)
_cell_measurement_reflns_used 17420
_cell_measurement_temperature 173
_cell_measurement_theta_max 25.50
_cell_measurement_theta_min 1.20
_cell_volume 6500.7(18)
_computing_cell_refinement 'CrystalClear-SM Expert 2.1 b32'
_computing_data_collection 'CrystalClear-SM Expert 2.1 b32 (Rigaku, 2014)'
_computing_data_reduction 'CrystalClear-SM Expert 2.1 b32'
_computing_molecular_graphics 'CrystalStructure 4.1'
_computing_publication_material 'CrystalStructure 4.1 (Rigaku, 2014)'
_computing_structure_refinement 'SHELXL2013 (Sheldrick, 2008)'
_computing_structure_solution 'DIRDIF99-PATTY (Gould, et al., 1999)'
_diffrn_ambient_temperature 173
_diffrn_detector_area_resol_mean 11.628
_diffrn_measured_fraction_theta_full 0.997
_diffrn_measured_fraction_theta_max 0.993
_diffrn_measurement_device_type 'Rigaku XtaLAB P200'
_diffrn_measurement_method \w
_diffrn_radiation_type 'Mo K\a'
_diffrn_radiation_wavelength 0.71075
_diffrn_reflns_av_R_equivalents 0.1210
_diffrn_reflns_Laue_measured_fraction_full 0.997
_diffrn_reflns_Laue_measured_fraction_max 0.993
_diffrn_reflns_limit_h_max 13
_diffrn_reflns_limit_h_min -13
_diffrn_reflns_limit_k_max 23
_diffrn_reflns_limit_k_min -24
_diffrn_reflns_limit_l_max 35
_diffrn_reflns_limit_l_min -35
_diffrn_reflns_number 97749
_diffrn_reflns_point_group_measured_fraction_full 0.997
_diffrn_reflns_point_group_measured_fraction_max 0.993
_diffrn_reflns_theta_full 25.242
_diffrn_reflns_theta_max 25.450
_diffrn_reflns_theta_min 1.232
_diffrn_standards_number 0
_exptl_absorpt_coefficient_mu 4.219
_exptl_absorpt_correction_T_max 0.881
_exptl_absorpt_correction_T_min 0.333
_exptl_absorpt_correction_type multi-scan
_exptl_absorpt_process_details 'REQAB (Rigaku, 1998)'
_exptl_crystal_colour yellow
_exptl_crystal_density_diffrn 1.267
_exptl_crystal_density_method 'not measured'
_exptl_crystal_description prism
_exptl_crystal_F_000 2400.00
_exptl_crystal_recrystallization_method 'Re-crystallisation from solvent: 1,2-dichloroethane/diethyl ether'
_exptl_crystal_size_max 0.270
_exptl_crystal_size_mid 0.090
_exptl_crystal_size_min 0.030
_refine_diff_density_max 3.45
_refine_diff_density_min -2.66
_refine_ls_extinction_method none
_refine_ls_goodness_of_fit_ref 1.174
_refine_ls_hydrogen_treatment constr
_refine_ls_number_parameters 581
_refine_ls_number_reflns 11956
_refine_ls_number_restraints 9
_refine_ls_R_factor_all 0.1555
_refine_ls_R_factor_gt 0.1243
_refine_ls_shift/su_max 0.000
_refine_ls_structure_factor_coef Fsqd
_refine_ls_weighting_details 'w = 1/[\s^2^(Fo^2^)+(0.1024P)^2^+257.9668P] where P=(Fo^2^+2Fc^2^)/3'
_refine_ls_weighting_scheme calc
_refine_ls_wR_factor_gt 0.3092
_refine_ls_wR_factor_ref 0.3223
_reflns_number_gt 8330
_reflns_number_total 11956
_reflns_threshold_expression F^2^>2.0\s(F^2^)
_cod_data_source_file c4dt03127j2.cif
_cod_data_source_block 1b
_cod_depositor_comments 'Adding full bibliography for 7033594--7033597.cif.'
_cod_database_code 7033595
_shelxl_version_number 2014/6

loop_
_space_group_symop_id
_space_group_symop_operation_xyz
1 +X,+Y,+Z
2 -X,1/2+Y,1/2-Z
3 -X,-Y,-Z
4 +X,1/2-Y,1/2+Z

loop_
_atom_site_label
_atom_site_type_symbol
_atom_site_fract_x
_atom_site_fract_y
_atom_site_fract_z
_atom_site_U_iso_or_equiv
_atom_site_adp_type
_atom_site_occupancy
_atom_site_site_symmetry_order
_atom_site_calc_flag
_atom_site_refinement_flags_posn
_atom_site_refinement_flags_adp
Ir1 Ir 0.85186(7) 0.56556(4) 0.14301(3) 0.0430(3) Uani 1 1 d . .
Ir2 Ir 0.96174(7) 0.44049(5) 0.23717(3) 0.0453(3) Uani 1 1 d . .
Cl1 Cl 0.9754(5) 0.4586(3) 0.15495(18) 0.0446(12) Uani 1 1 d . .
Cl2 Cl 0.8486(5) 0.5491(3) 0.2271(2) 0.0515(13) Uani 1 1 d . .
O1 O 0.7760(17) 0.4827(12) -0.0881(7) 0.083(6) Uani 1 1 d . .
O2 O 0.5194(19) 0.8622(10) 0.1348(9) 0.093(7) Uani 1 1 d . .
O3 O 0.828(4) 0.437(3) 0.4603(11) 0.195(17) Uani 1 1 d . U
O4 O 1.4349(16) 0.2041(10) 0.2540(8) 0.085(6) Uani 1 1 d . .
N1 N 0.6969(16) 0.5105(10) 0.1238(6) 0.051(5) Uani 1 1 d . .
N2 N 1.0020(17) 0.6230(8) 0.1576(9) 0.071(8) Uani 1 1 d . .
N3 N 0.8045(15) 0.3840(9) 0.2229(6) 0.046(5) Uani 1 1 d . .
N4 N 1.1292(13) 0.4834(9) 0.2573(6) 0.041(4) Uani 1 1 d . .
C1 C 0.6692(18) 0.4943(12) 0.0780(8) 0.048(5) Uani 1 1 d . .
C2 C 0.567(2) 0.4587(12) 0.0612(8) 0.053(6) Uani 1 1 d . .
H2 H 0.5507 0.4467 0.0297 0.063 Uiso 1 1 calc R U
C3 C 0.486(2) 0.4399(14) 0.0894(9) 0.063(7) Uani 1 1 d . .
H3 H 0.4162 0.4138 0.0775 0.075 Uiso 1 1 calc R U
C4 C 0.506(2) 0.4590(13) 0.1348(9) 0.057(6) Uani 1 1 d . .
C5 C 0.6138(18) 0.4940(12) 0.1514(9) 0.054(6) Uani 1 1 d . .
H5 H 0.6300 0.5068 0.1827 0.065 Uiso 1 1 calc R U
C6 C 0.762(2) 0.5187(13) 0.0512(7) 0.052(6) Uani 1 1 d . .
C7 C 0.8512(18) 0.5647(10) 0.0742(8) 0.045(5) Uani 1 1 d . .
C8 C 0.935(2) 0.5924(13) 0.0518(8) 0.054(6) Uani 1 1 d . .
H8 H 0.9971 0.6209 0.0673 0.065 Uiso 1 1 calc R U
C9 C 0.929(2) 0.5783(15) 0.0064(10) 0.067(7) Uani 1 1 d . .
H9 H 0.9871 0.5981 -0.0096 0.081 Uiso 1 1 calc R U
C10 C 0.841(2) 0.5363(15) -0.0172(9) 0.061(7) Uani 1 1 d . .
C11 C 0.7611(19) 0.5074(12) 0.0052(8) 0.051(6) Uani 1 1 d . .
H11 H 0.7014 0.4781 -0.0109 0.062 Uiso 1 1 calc R U
C12 C 0.846(2) 0.5207(15) -0.0650(8) 0.060(7) Uani 1 1 d . .
H12 H 0.9069 0.5418 -0.0787 0.071 Uiso 1 1 calc R U
C13 C 0.420(2) 0.4415(14) 0.1680(10) 0.064(7) Uani 1 1 d . .
H13A H 0.4177 0.3930 0.1717 0.076 Uiso 1 1 calc R U
H13B H 0.3380 0.4581 0.1560 0.076 Uiso 1 1 calc R U
H13C H 0.4502 0.4623 0.1978 0.076 Uiso 1 1 calc R U
C14 C 0.9750(17) 0.6932(11) 0.1522(7) 0.041(5) Uani 1 1 d . .
C15 C 1.068(2) 0.7395(12) 0.1559(9) 0.053(6) Uani 1 1 d . .
H15 H 1.0506 0.7860 0.1542 0.063 Uiso 1 1 calc R U
C16 C 1.191(2) 0.7158(16) 0.1623(9) 0.071(8) Uani 1 1 d . .
H16 H 1.2570 0.7468 0.1647 0.086 Uiso 1 1 calc R U
C17 C 1.2157(19) 0.6495(12) 0.1649(8) 0.047(5) Uani 1 1 d . .
C18 C 1.1195(19) 0.6055(12) 0.1619(7) 0.046(5) Uani 1 1 d . .
H18 H 1.1381 0.5592 0.1630 0.055 Uiso 1 1 calc R U
C19 C 0.8417(19) 0.7075(12) 0.1430(8) 0.051(6) Uani 1 1 d . .
C20 C 0.7659(19) 0.6530(8) 0.1384(6) 0.032(4) Uani 1 1 d . .
C21 C 0.639(2) 0.6623(14) 0.1300(9) 0.060(7) Uani 1 1 d . .
H21 H 0.5847 0.6255 0.1248 0.072 Uiso 1 1 calc R U
C22 C 0.596(2) 0.7289(14) 0.1295(9) 0.064(7) Uani 1 1 d . .
H22 H 0.5100 0.7361 0.1267 0.077 Uiso 1 1 calc R U
C23 C 0.670(2) 0.7820(12) 0.1328(9) 0.053(6) Uani 1 1 d . .
C24 C 0.799(2) 0.7746(14) 0.1417(9) 0.062(7) Uani 1 1 d . .
H24 H 0.8534 0.8117 0.1464 0.075 Uiso 1 1 calc R U
C25 C 0.626(3) 0.851(2) 0.1344(11) 0.090(10) Uani 1 1 d . .
H25 H 0.6815 0.8871 0.1351 0.108 Uiso 1 1 calc R U
C26 C 1.344(2) 0.6233(15) 0.1692(9) 0.064(7) Uani 1 1 d . .
H26A H 1.4022 0.6575 0.1831 0.076 Uiso 1 1 calc R U
H26B H 1.3614 0.6121 0.1387 0.076 Uiso 1 1 calc R U
H26C H 1.3534 0.5832 0.1884 0.076 Uiso 1 1 calc R U
C27 C 0.745(2) 0.3747(12) 0.2587(9) 0.053(6) Uani 1 1 d . .
C28 C 0.640(2) 0.3339(14) 0.2523(10) 0.062(7) Uani 1 1 d . .
H28 H 0.5998 0.3249 0.2774 0.075 Uiso 1 1 calc R U
C29 C 0.596(2) 0.3074(15) 0.2110(12) 0.075(9) Uani 1 1 d . .
H29 H 0.5236 0.2816 0.2072 0.090 Uiso 1 1 calc R U
C30 C 0.656(2) 0.3171(14) 0.1730(10) 0.065(7) Uani 1 1 d . .
C31 C 0.758(2) 0.3589(13) 0.1811(9) 0.059(6) Uani 1 1 d . .
H31 H 0.7970 0.3704 0.1560 0.071 Uiso 1 1 calc R U
C32 C 0.807(2) 0.4006(13) 0.3009(9) 0.055(6) Uani 1 1 d . .
C33 C 0.928(2) 0.4318(16) 0.3007(7) 0.073(9) Uani 1 1 d . .
C34 C 0.999(2) 0.4516(13) 0.3413(8) 0.062(7) Uani 1 1 d . .
H34 H 1.0789 0.4689 0.3412 0.075 Uiso 1 1 calc R U
C35 C 0.953(3) 0.4460(19) 0.3846(11) 0.094(11) Uani 1 1 d . .
H35 H 1.0010 0.4608 0.4125 0.113 Uiso 1 1 calc R U
C36 C 0.836(3) 0.418(2) 0.3833(12) 0.101(11) Uani 1 1 d . U
C37 C 0.765(3) 0.3965(16) 0.3430(11) 0.077(9) Uani 1 1 d . .
H37 H 0.6863 0.3785 0.3437 0.092 Uiso 1 1 calc R U
C38 C 0.784(5) 0.411(3) 0.4243(14) 0.153(17) Uani 1 1 d . U
H38 H 0.7124 0.3854 0.4231 0.183 Uiso 1 1 calc R U
C39 C 0.615(3) 0.2875(14) 0.1264(11) 0.077(8) Uani 1 1 d . .
H39A H 0.6857 0.2792 0.1117 0.093 Uiso 1 1 calc R U
H39B H 0.5588 0.3186 0.1077 0.093 Uiso 1 1 calc R U
H39C H 0.5720 0.2453 0.1294 0.093 Uiso 1 1 calc R U
C40 C 1.226(2) 0.4428(12) 0.2621(8) 0.052(6) Uani 1 1 d . .
C41 C 1.342(2) 0.4686(14) 0.2764(8) 0.058(6) Uani 1 1 d . .
H41 H 1.4104 0.4395 0.2790 0.069 Uiso 1 1 calc R U
C42 C 1.361(2) 0.5318(13) 0.2864(9) 0.058(6) Uani 1 1 d . .
H42 H 1.4407 0.5486 0.2970 0.069 Uiso 1 1 calc R U
C43 C 1.262(3) 0.5719(16) 0.2810(11) 0.082(9) Uani 1 1 d . .
C44 C 1.150(2) 0.5491(13) 0.2666(8) 0.055(6) Uani 1 1 d . .
H44 H 1.0835 0.5793 0.2626 0.067 Uiso 1 1 calc R U
C45 C 1.1951(18) 0.3711(11) 0.2524(7) 0.042(5) Uani 1 1 d . .
C46 C 1.063(2) 0.3588(13) 0.2432(8) 0.054(6) Uani 1 1 d . .
C47 C 1.028(2) 0.2944(10) 0.2382(8) 0.050(6) Uani 1 1 d . .
H47 H 0.9435 0.2843 0.2332 0.060 Uiso 1 1 calc R U
C48 C 1.113(2) 0.2410(13) 0.2400(8) 0.056(6) Uani 1 1 d . .
H48 H 1.0849 0.1963 0.2360 0.067 Uiso 1 1 calc R U
C49 C 1.239(2) 0.2542(12) 0.2476(9) 0.059(7) Uani 1 1 d . .
C50 C 1.2763(19) 0.3215(14) 0.2539(8) 0.057(6) Uani 1 1 d . .
H50 H 1.3611 0.3318 0.2594 0.068 Uiso 1 1 calc R U
C51 C 1.328(2) 0.1987(13) 0.2503(10) 0.063(7) Uani 1 1 d . .
H51 H 1.2961 0.1546 0.2489 0.076 Uiso 1 1 calc R U
C52 C 1.281(3) 0.6478(15) 0.2899(10) 0.076(8) Uani 1 1 d . .
H52A H 1.3679 0.6569 0.3010 0.091 Uiso 1 1 calc R U
H52B H 1.2331 0.6622 0.3130 0.091 Uiso 1 1 calc R U
H52C H 1.2539 0.6724 0.2614 0.091 Uiso 1 1 calc R U

loop_
_atom_site_aniso_label
_atom_site_aniso_U_11
_atom_site_aniso_U_22
_atom_site_aniso_U_33
_atom_site_aniso_U_23
_atom_site_aniso_U_13
_atom_site_aniso_U_12
Ir1 0.0336(4) 0.0481(5) 0.0488(5) 0.0024(4) 0.0115(4) -0.0006(4)
Ir2 0.0353(5) 0.0485(5) 0.0532(6) 0.0051(4) 0.0111(4) -0.0009(4)
Cl1 0.039(3) 0.050(3) 0.044(3) 0.001(2) 0.008(2) 0.001(2)
Cl2 0.044(3) 0.063(4) 0.051(3) 0.000(3) 0.014(2) 0.004(2)
O1 0.049(11) 0.133(19) 0.065(13) -0.006(12) 0.005(10) 0.021(12)
O2 0.066(13) 0.074(14) 0.14(2) 0.001(13) 0.008(13) 0.036(11)
O3 0.17(3) 0.35(5) 0.084(14) 0.00(2) 0.050(17) 0.03(3)
O4 0.045(10) 0.085(14) 0.127(18) 0.031(12) 0.025(11) 0.005(9)
N1 0.046(11) 0.069(13) 0.040(11) 0.024(9) 0.010(8) -0.008(9)
N2 0.040(10) 0.018(9) 0.17(2) -0.032(11) 0.051(13) -0.012(7)
N3 0.033(9) 0.063(12) 0.040(10) 0.023(9) -0.002(8) -0.008(8)
N4 0.019(8) 0.045(10) 0.056(11) 0.002(8) 0.001(7) -0.007(7)
C1 0.028(10) 0.069(15) 0.046(13) 0.007(11) 0.003(9) -0.013(10)
C2 0.043(12) 0.065(15) 0.049(14) -0.001(11) 0.006(11) -0.005(11)
C3 0.050(14) 0.072(17) 0.071(17) -0.001(14) 0.021(12) -0.006(13)
C4 0.038(12) 0.075(17) 0.059(16) 0.004(12) 0.009(11) 0.005(11)
C5 0.028(11) 0.060(15) 0.075(17) 0.012(12) 0.014(11) -0.002(10)
C6 0.047(13) 0.074(16) 0.034(12) -0.007(11) 0.003(10) -0.001(11)
C7 0.036(11) 0.033(11) 0.066(14) 0.000(10) 0.012(10) -0.006(9)
C8 0.043(12) 0.065(15) 0.056(15) 0.007(12) 0.014(11) -0.013(11)
C9 0.038(13) 0.09(2) 0.075(19) 0.010(15) 0.022(13) 0.010(13)
C10 0.038(13) 0.092(19) 0.053(15) 0.002(13) 0.009(11) 0.012(13)
C11 0.032(11) 0.065(15) 0.053(14) -0.005(11) -0.006(10) 0.001(10)
C12 0.049(14) 0.09(2) 0.033(12) 0.001(12) -0.001(11) 0.015(14)
C13 0.034(12) 0.075(17) 0.083(18) 0.017(15) 0.016(12) -0.009(12)
C14 0.030(10) 0.050(12) 0.043(12) -0.002(10) 0.005(9) 0.001(9)
C15 0.038(12) 0.044(13) 0.076(17) -0.005(11) 0.011(11) 0.006(10)
C16 0.052(15) 0.10(2) 0.064(17) -0.023(16) 0.018(13) -0.026(15)
C17 0.032(11) 0.063(15) 0.044(13) 0.002(11) -0.002(9) -0.002(10)
C18 0.037(11) 0.059(14) 0.040(12) 0.001(10) 0.003(9) 0.005(10)
C19 0.033(11) 0.065(15) 0.056(14) -0.002(11) 0.014(10) 0.007(10)
C20 0.059(12) 0.011(8) 0.028(10) -0.002(7) 0.009(9) 0.007(8)
C21 0.030(11) 0.075(17) 0.080(18) 0.000(14) 0.023(12) 0.001(11)
C22 0.032(12) 0.09(2) 0.069(17) 0.003(14) -0.003(11) 0.018(13)
C23 0.043(13) 0.052(14) 0.061(16) -0.004(11) 0.000(11) 0.014(11)
C24 0.053(14) 0.078(18) 0.059(16) -0.016(13) 0.017(12) 0.002(13)
C25 0.07(2) 0.13(3) 0.07(2) -0.010(19) 0.014(16) 0.02(2)
C26 0.032(12) 0.089(19) 0.071(18) -0.009(14) 0.010(11) 0.010(12)
C27 0.040(12) 0.059(15) 0.061(16) 0.007(12) 0.010(11) 0.004(11)
C28 0.028(11) 0.081(18) 0.080(19) 0.021(15) 0.013(12) -0.003(11)
C29 0.031(12) 0.08(2) 0.11(3) 0.032(18) 0.002(14) -0.019(13)
C30 0.042(13) 0.073(18) 0.077(19) 0.013(15) 0.001(13) 0.002(12)
C31 0.046(13) 0.062(16) 0.065(17) 0.012(13) -0.003(12) 0.000(11)
C32 0.039(12) 0.065(15) 0.064(16) 0.014(12) 0.019(11) 0.004(11)
C33 0.071(17) 0.13(3) 0.024(11) 0.032(14) 0.021(11) 0.054(17)
C34 0.062(15) 0.077(18) 0.049(14) -0.007(13) 0.013(12) -0.020(13)
C35 0.09(2) 0.13(3) 0.066(19) 0.031(19) 0.014(17) 0.01(2)
C36 0.10(2) 0.15(3) 0.063(14) 0.033(17) 0.033(15) 0.03(2)
C37 0.052(16) 0.10(2) 0.08(2) 0.017(17) 0.030(15) 0.007(15)
C38 0.14(3) 0.26(4) 0.068(15) 0.04(2) 0.051(17) 0.03(3)
C39 0.062(17) 0.054(16) 0.11(3) -0.001(16) 0.005(17) -0.012(13)
C40 0.042(12) 0.065(15) 0.049(13) 0.026(12) 0.012(10) 0.001(11)
C41 0.034(12) 0.078(18) 0.058(15) 0.012(13) 0.000(11) -0.007(11)
C42 0.040(13) 0.068(17) 0.064(16) -0.007(13) 0.004(11) -0.014(12)
C43 0.07(2) 0.08(2) 0.08(2) 0.005(17) -0.002(16) -0.026(17)
C44 0.058(15) 0.069(17) 0.037(12) 0.003(11) 0.002(11) 0.002(12)
C45 0.031(10) 0.053(13) 0.042(12) 0.004(10) 0.008(9) 0.002(9)
C46 0.039(12) 0.075(17) 0.051(14) -0.006(12) 0.017(11) -0.011(11)
C47 0.046(12) 0.034(12) 0.075(16) 0.022(11) 0.026(11) 0.013(9)
C48 0.037(12) 0.067(16) 0.065(16) 0.011(12) 0.016(11) -0.002(11)
C49 0.046(13) 0.055(15) 0.079(18) 0.023(13) 0.022(13) 0.010(11)
C50 0.029(11) 0.085(19) 0.057(15) 0.008(13) 0.011(10) -0.010(12)
C51 0.046(14) 0.051(14) 0.10(2) 0.021(13) 0.025(13) 0.005(11)
C52 0.070(18) 0.09(2) 0.068(19) -0.011(15) 0.008(15) -0.019(16)

loop_
_atom_type_symbol
_atom_type_description
_atom_type_scat_dispersion_real
_atom_type_scat_dispersion_imag
_atom_type_scat_source
C C 0.0033 0.0016
;
International Tables for Crystallography
(Vol. C, Tables 4.2.6.8 and 6.1.1.4)
;
H H 0.0000 0.0000
;
International Tables for Crystallography
(Vol. C, Table 6.1.1.4)
;
Cl Cl 0.1484 0.1585
;
International Tables for Crystallography
(Vol. C, Tables 4.2.6.8 and 6.1.1.4)
;
Ir Ir -1.4442 7.9887
;
International Tables for Crystallography
(Vol. C, Tables 4.2.6.8 and 6.1.1.4)
;
N N 0.0061 0.0033
;
International Tables for Crystallography
(Vol. C, Tables 4.2.6.8 and 6.1.1.4)
;
O O 0.0106 0.0060
;
International Tables for Crystallography
(Vol. C, Tables 4.2.6.8 and 6.1.1.4)
;

loop_
_geom_angle_atom_site_label_1
_geom_angle_atom_site_label_2
_geom_angle_atom_site_label_3
_geom_angle
C20 Ir1 N2 83.1(8)
C20 Ir1 N1 94.9(8)
N2 Ir1 N1 175.9(9)
C20 Ir1 C7 91.2(8)
N2 Ir1 C7 94.6(9)
N1 Ir1 C7 81.9(7)
C20 Ir1 Cl2 95.4(5)
N2 Ir1 Cl2 90.9(8)
N1 Ir1 Cl2 92.9(5)
C7 Ir1 Cl2 171.9(6)
C20 Ir1 Cl1 174.7(6)
N2 Ir1 Cl1 92.6(5)
N1 Ir1 Cl1 89.5(6)
C7 Ir1 Cl1 92.3(6)
Cl2 Ir1 Cl1 81.49(18)
C46 Ir2 C33 92.3(10)
C46 Ir2 N4 81.1(8)
C33 Ir2 N4 94.1(11)
C46 Ir2 N3 90.8(8)
C33 Ir2 N3 81.6(11)
N4 Ir2 N3 170.7(7)
C46 Ir2 Cl1 94.5(7)
C33 Ir2 Cl1 172.0(7)
N4 Ir2 Cl1 91.1(5)
N3 Ir2 Cl1 94.1(5)
C46 Ir2 Cl2 174.9(6)
C33 Ir2 Cl2 90.9(8)
N4 Ir2 Cl2 94.7(5)
N3 Ir2 Cl2 93.6(5)
Cl1 Ir2 Cl2 82.59(18)
Ir2 Cl1 Ir1 97.85(18)
Ir2 Cl2 Ir1 97.95(19)
C5 N1 C1 118.2(19)
C5 N1 Ir1 125.6(17)
C1 N1 Ir1 115.8(13)
C18 N2 C14 116.5(17)
C18 N2 Ir1 129.1(15)
C14 N2 Ir1 112.7(14)
C31 N3 C27 120(2)
C31 N3 Ir2 124.5(15)
C27 N3 Ir2 115.2(16)
C40 N4 C44 117.4(19)
C40 N4 Ir2 116.8(15)
C44 N4 Ir2 125.8(15)
C2 C1 N1 120.9(19)
C2 C1 C6 126(2)
N1 C1 C6 113.1(17)
C1 C2 C3 121(2)
C1 C2 H2 119.7
C3 C2 H2 119.7
C4 C3 C2 120(2)
C4 C3 H3 119.9
C2 C3 H3 119.9
C3 C4 C5 118(2)
C3 C4 C13 124(2)
C5 C4 C13 119(2)
N1 C5 C4 122(2)
N1 C5 H5 119.0
C4 C5 H5 119.0
C11 C6 C7 118(2)
C11 C6 C1 126(2)
C7 C6 C1 116.1(19)
C8 C7 C6 120(2)
C8 C7 Ir1 127.2(17)
C6 C7 Ir1 111.4(15)
C7 C8 C9 119(2)
C7 C8 H8 120.7
C9 C8 H8 120.7
C8 C9 C10 122(2)
C8 C9 H9 118.8
C10 C9 H9 118.8
C11 C10 C9 119(2)
C11 C10 C12 122(3)
C9 C10 C12 119(2)
C10 C11 C6 122(2)
C10 C11 H11 119.0
C6 C11 H11 119.0
O1 C12 C10 124(3)
O1 C12 H12 118.0
C10 C12 H12 118.0
C4 C13 H13A 109.5
C4 C13 H13B 109.5
H13A C13 H13B 109.5
C4 C13 H13C 109.5
H13A C13 H13C 109.5
H13B C13 H13C 109.5
C15 C14 N2 120.7(18)
C15 C14 C19 126(2)
N2 C14 C19 112.9(18)
C14 C15 C16 118(2)
C14 C15 H15 120.9
C16 C15 H15 120.9
C17 C16 C15 121(2)
C17 C16 H16 119.7
C15 C16 H16 119.7
C16 C17 C18 119(2)
C16 C17 C26 121(2)
C18 C17 C26 120(2)
N2 C18 C17 125(2)
N2 C18 H18 117.5
C17 C18 H18 117.5
C20 C19 C24 124(2)
C20 C19 C14 116(2)
C24 C19 C14 120(2)
C19 C20 C21 119.5(19)
C19 C20 Ir1 114.6(15)
C21 C20 Ir1 125.9(16)
C20 C21 C22 117(2)
C20 C21 H21 121.3
C22 C21 H21 121.3
C23 C22 C21 123(2)
C23 C22 H22 118.7
C21 C22 H22 118.7
C22 C23 C24 122(2)
C22 C23 C25 123(2)
C24 C23 C25 115(3)
C23 C24 C19 115(2)
C23 C24 H24 122.5
C19 C24 H24 122.5
O2 C25 C23 121(3)
O2 C25 H25 119.6
C23 C25 H25 119.6
C17 C26 H26A 109.5
C17 C26 H26B 109.5
H26A C26 H26B 109.5
C17 C26 H26C 109.5
H26A C26 H26C 109.5
H26B C26 H26C 109.5
N3 C27 C28 119(2)
N3 C27 C32 114(2)
C28 C27 C32 127(2)
C29 C28 C27 121(2)
C29 C28 H28 119.6
C27 C28 H28 119.6
C28 C29 C30 122(2)
C28 C29 H29 119.1
C30 C29 H29 119.1
C31 C30 C29 115(3)
C31 C30 C39 120(3)
C29 C30 C39 125(2)
N3 C31 C30 123(2)
N3 C31 H31 118.4
C30 C31 H31 118.4
C37 C32 C27 125(2)
C37 C32 C33 118(2)
C27 C32 C33 117(2)
C34 C33 C32 120(2)
C34 C33 Ir2 129(2)
C32 C33 Ir2 111.1(18)
C33 C34 C35 121(3)
C33 C34 H34 119.7
C35 C34 H34 119.7
C36 C35 C34 118(3)
C36 C35 H35 121.1
C34 C35 H35 121.1
C37 C36 C35 122(3)
C37 C36 C38 117(4)
C35 C36 C38 121(4)
C36 C37 C32 122(3)
C36 C37 H37 119.2
C32 C37 H37 119.2
O3 C38 C36 123(5)
O3 C38 H38 118.4
C36 C38 H38 118.4
C30 C39 H39A 109.5
C30 C39 H39B 109.5
H39A C39 H39B 109.5
C30 C39 H39C 109.5
H39A C39 H39C 109.5
H39B C39 H39C 109.5
N4 C40 C41 120(2)
N4 C40 C45 114.2(19)
C41 C40 C45 126(2)
C42 C41 C40 122(2)
C42 C41 H41 118.9
C40 C41 H41 118.9
C41 C42 C43 117(2)
C41 C42 H42 121.4
C43 C42 H42 121.4
C44 C43 C42 122(3)
C44 C43 C52 119(3)
C42 C43 C52 119(3)
C43 C44 N4 121(3)
C43 C44 H44 119.3
N4 C44 H44 119.3
C50 C45 C46 122(2)
C50 C45 C40 125(2)
C46 C45 C40 112.8(19)
C47 C46 C45 116(2)
C47 C46 Ir2 129.3(17)
C45 C46 Ir2 114.5(17)
C46 C47 C48 123(2)
C46 C47 H47 118.7
C48 C47 H47 118.7
C49 C48 C47 120(2)
C49 C48 H48 120.0
C47 C48 H48 120.0
C48 C49 C50 117(2)
C48 C49 C51 120(2)
C50 C49 C51 122(2)
C45 C50 C49 122(2)
C45 C50 H50 119.1
C49 C50 H50 119.1
O4 C51 C49 126(2)
O4 C51 H51 117.1
C49 C51 H51 117.1
C43 C52 H52A 109.5
C43 C52 H52B 109.5
H52A C52 H52B 109.5
C43 C52 H52C 109.5
H52A C52 H52C 109.5
H52B C52 H52C 109.5

loop_
_geom_bond_atom_site_label_1
_geom_bond_atom_site_label_2
_geom_bond_distance
Ir1 C20 1.989(16)
Ir1 N2 2.010(17)
Ir1 N1 2.040(19)
Ir1 C7 2.04(2)
Ir1 Cl2 2.523(6)
Ir1 Cl1 2.535(5)
Ir2 C46 1.98(3)
Ir2 C33 1.99(2)
Ir2 N4 2.040(15)
Ir2 N3 2.061(17)
Ir2 Cl1 2.497(5)
Ir2 Cl2 2.506(6)
O1 C12 1.21(3)
O2 C25 1.20(3)
O3 C38 1.21(6)
O4 C51 1.17(3)
N1 C5 1.38(3)
N1 C1 1.38(3)
N2 C18 1.33(3)
N2 C14 1.44(3)
N3 C31 1.35(3)
N3 C27 1.36(3)
N4 C40 1.34(3)
N4 C44 1.36(3)
C1 C2 1.36(3)
C1 C6 1.49(3)
C2 C3 1.38(3)
C2 H2 0.9500
C3 C4 1.38(4)
C3 H3 0.9500
C4 C5 1.40(3)
C4 C13 1.53(3)
C5 H5 0.9500
C6 C11 1.38(3)
C6 C7 1.43(3)
C7 C8 1.36(3)
C8 C9 1.37(4)
C8 H8 0.9500
C9 C10 1.38(4)
C9 H9 0.9500
C10 C11 1.33(3)
C10 C12 1.46(3)
C11 H11 0.9500
C12 H12 0.9500
C13 H13A 0.9800
C13 H13B 0.9800
C13 H13C 0.9800
C14 C15 1.38(3)
C14 C19 1.49(3)
C15 C16 1.43(3)
C15 H15 0.9500
C16 C17 1.36(4)
C16 H16 0.9500
C17 C18 1.37(3)
C17 C26 1.51(3)
C18 H18 0.9500
C19 C20 1.37(3)
C19 C24 1.42(3)
C20 C21 1.40(3)
C21 C22 1.42(4)
C21 H21 0.9500
C22 C23 1.34(4)
C22 H22 0.9500
C23 C24 1.42(3)
C23 C25 1.47(4)
C24 H24 0.9500
C25 H25 0.9500
C26 H26A 0.9800
C26 H26B 0.9800
C26 H26C 0.9800
C27 C28 1.40(3)
C27 C32 1.42(4)
C28 C29 1.35(4)
C28 H28 0.9500
C29 C30 1.42(4)
C29 H29 0.9500
C30 C31 1.40(3)
C30 C39 1.50(4)
C31 H31 0.9500
C32 C37 1.41(4)
C32 C33 1.48(4)
C33 C34 1.38(4)
C34 C35 1.47(4)
C34 H34 0.9500
C35 C36 1.41(5)
C35 H35 0.9500
C36 C37 1.38(5)
C36 C38 1.44(5)
C37 H37 0.9500
C38 H38 0.9500
C39 H39A 0.9800
C39 H39B 0.9800
C39 H39C 0.9800
C40 C41 1.38(3)
C40 C45 1.50(3)
C41 C42 1.31(4)
C41 H41 0.9500
C42 C43 1.34(4)
C42 H42 0.9500
C43 C44 1.32(4)
C43 C52 1.55(4)
C44 H44 0.9500
C45 C50 1.34(3)
C45 C46 1.46(3)
C46 C47 1.35(3)
C47 C48 1.42(3)
C47 H47 0.9500
C48 C49 1.40(3)
C48 H48 0.9500
C49 C50 1.41(4)
C49 C51 1.48(3)
C50 H50 0.9500
C51 H51 0.9500
C52 H52A 0.9800
C52 H52B 0.9800
C52 H52C 0.9800

loop_
_geom_torsion_atom_site_label_1
_geom_torsion_atom_site_label_2
_geom_torsion_atom_site_label_3
_geom_torsion_atom_site_label_4
_geom_torsion
C5 N1 C1 C2 -5(3)
Ir1 N1 C1 C2 -178.8(18)
C5 N1 C1 C6 176(2)
Ir1 N1 C1 C6 2(3)
N1 C1 C2 C3 2(4)
C6 C1 C2 C3 -179(2)
C1 C2 C3 C4 2(4)
C2 C3 C4 C5 -4(4)
C2 C3 C4 C13 179(2)
C1 N1 C5 C4 3(3)
Ir1 N1 C5 C4 176.5(18)
C3 C4 C5 N1 1(4)
C13 C4 C5 N1 179(2)
C2 C1 C6 C11 -2(4)
N1 C1 C6 C11 177(2)
C2 C1 C6 C7 170(2)
N1 C1 C6 C7 -11(3)
C11 C6 C7 C8 -4(3)
C1 C6 C7 C8 -176(2)
C11 C6 C7 Ir1 -172.9(17)
C1 C6 C7 Ir1 15(3)
C6 C7 C8 C9 3(4)
Ir1 C7 C8 C9 170.5(18)
C7 C8 C9 C10 -1(4)
C8 C9 C10 C11 -1(4)
C8 C9 C10 C12 -176(2)
C9 C10 C11 C6 1(4)
C12 C10 C11 C6 176(2)
C7 C6 C11 C10 2(4)
C1 C6 C11 C10 173(2)
C11 C10 C12 O1 2(4)
C9 C10 C12 O1 177(3)
C18 N2 C14 C15 -6(4)
Ir1 N2 C14 C15 -172.9(18)
C18 N2 C14 C19 174(2)
Ir1 N2 C14 C19 7(3)
N2 C14 C15 C16 4(4)
C19 C14 C15 C16 -176(2)
C14 C15 C16 C17 0(4)
C15 C16 C17 C18 -1(4)
C15 C16 C17 C26 177(2)
C14 N2 C18 C17 5(4)
Ir1 N2 C18 C17 169.2(19)
C16 C17 C18 N2 -2(4)
C26 C17 C18 N2 -179(2)
C15 C14 C19 C20 177(2)
N2 C14 C19 C20 -4(3)
C15 C14 C19 C24 -7(4)
N2 C14 C19 C24 173(2)
C24 C19 C20 C21 3(3)
C14 C19 C20 C21 180(2)
C24 C19 C20 Ir1 -178.7(19)
C14 C19 C20 Ir1 -2(2)
C19 C20 C21 C22 -4(3)
Ir1 C20 C21 C22 177.9(18)
C20 C21 C22 C23 6(4)
C21 C22 C23 C24 -6(4)
C21 C22 C23 C25 -177(3)
C22 C23 C24 C19 5(4)
C25 C23 C24 C19 176(2)
C20 C19 C24 C23 -3(4)
C14 C19 C24 C23 -180(2)
C22 C23 C25 O2 3(5)
C24 C23 C25 O2 -168(3)
C31 N3 C27 C28 5(3)
Ir2 N3 C27 C28 -176.8(17)
C31 N3 C27 C32 177(2)
Ir2 N3 C27 C32 -5(3)
N3 C27 C28 C29 -3(4)
C32 C27 C28 C29 -174(3)
C27 C28 C29 C30 3(4)
C28 C29 C30 C31 -4(4)
C28 C29 C30 C39 178(3)
C27 N3 C31 C30 -7(4)
Ir2 N3 C31 C30 175.6(18)
C29 C30 C31 N3 6(4)
C39 C30 C31 N3 -176(2)
N3 C27 C32 C37 -179(2)
C28 C27 C32 C37 -8(4)
N3 C27 C32 C33 -2(3)
C28 C27 C32 C33 169(2)
C37 C32 C33 C34 4(4)
C27 C32 C33 C34 -173(2)
C37 C32 C33 Ir2 -175(2)
C27 C32 C33 Ir2 8(3)
C32 C33 C34 C35 -4(4)
Ir2 C33 C34 C35 175(2)
C33 C34 C35 C36 2(5)
C34 C35 C36 C37 0(5)
C34 C35 C36 C38 -179(4)
C35 C36 C37 C32 1(6)
C38 C36 C37 C32 180(4)
C27 C32 C37 C36 174(3)
C33 C32 C37 C36 -3(4)
C37 C36 C38 O3 -168(5)
C35 C36 C38 O3 11(8)
C44 N4 C40 C41 1(3)
Ir2 N4 C40 C41 -179.0(17)
C44 N4 C40 C45 178.5(19)
Ir2 N4 C40 C45 -1(2)
N4 C40 C41 C42 1(4)
C45 C40 C41 C42 -176(2)
C40 C41 C42 C43 -2(4)
C41 C42 C43 C44 0(5)
C41 C42 C43 C52 -177(3)
C42 C43 C44 N4 2(4)
C52 C43 C44 N4 178(2)
C40 N4 C44 C43 -2(3)
Ir2 N4 C44 C43 178(2)
N4 C40 C45 C50 178(2)
C41 C40 C45 C50 -4(4)
N4 C40 C45 C46 -5(3)
C41 C40 C45 C46 173(2)
C50 C45 C46 C47 3(3)
C40 C45 C46 C47 -174(2)
C50 C45 C46 Ir2 -174.8(18)
C40 C45 C46 Ir2 8(2)
C45 C46 C47 C48 -2(4)
Ir2 C46 C47 C48 174.8(18)
C46 C47 C48 C49 0(4)
C47 C48 C49 C50 1(4)
C47 C48 C49 C51 179(2)
C46 C45 C50 C49 -1(4)
C40 C45 C50 C49 175(2)
C48 C49 C50 C45 -1(4)
C51 C49 C50 C45 -178(2)
C48 C49 C51 O4 176(3)
C50 C49 C51 O4 -7(5)
